data_4505993
loop_
_publ_author_name
'Niu, Dan'
'Yang, Jin'
'Guo, Jiao'
'Kan, Wei-Qiu'
'Song, Shu-Yan'
'Du, Peng'
'Ma, Jian-Fang'

_publ_section_title
;
 Syntheses, Structures, and Photoluminescent Properties of 12 New
 Metal--Organic Frameworks Constructed by a Flexible Dicarboxylate and
 Various N-Donor Ligands
;
_journal_issue 5
_journal_name_full 'Crystal Growth &amp; Design'
_journal_page_first 2397
_journal_paper_doi 10.1021/cg3000526
_journal_volume 12
_journal_year 2012
_chemical_formula_moiety 'C33 H22 Cd N2 O5'
_chemical_formula_sum 'C33 H22 Cd N2 O5'
_chemical_formula_weight 638.93
_chemical_name_systematic
;
 ?
;
_space_group_IT_number 2
_symmetry_cell_setting triclinic
_symmetry_space_group_name_Hall '-P 1'
_symmetry_space_group_name_H-M 'P -1'
_atom_sites_solution_hydrogens geom
_atom_sites_solution_primary direct
_atom_sites_solution_secondary difmap
_audit_creation_method SHELXL-97
_cell_angle_alpha 103.803(5)
_cell_angle_beta 105.730(6)
_cell_angle_gamma 95.165(6)
_cell_formula_units_Z 2
_cell_length_a 10.1491(7)
_cell_length_b 11.2091(7)
_cell_length_c 12.6834(7)
_cell_measurement_temperature 293(2)
_cell_volume 1330.15(16)
_computing_cell_refinement CrysAlis
_computing_data_collection 'CrysAlis (Oxford Diffraction, 2006)'
_computing_data_reduction CrysAlis
_computing_structure_refinement 'SHELXL-97 (Sheldrick, 1997)'
_computing_structure_solution 'SHELXS-97 (Sheldrick, 1997)'
_diffrn_ambient_temperature 293(2)
_diffrn_detector_area_resol_mean 10.0
_diffrn_measured_fraction_theta_full 0.996
_diffrn_measured_fraction_theta_max 0.996
_diffrn_measurement_device_type 'Oxford Diffraction Gemini R Ultra'
_diffrn_measurement_method '\w scan'
_diffrn_radiation_monochromator graphite
_diffrn_radiation_source 'fine-focus sealed tube'
_diffrn_radiation_type MoK\a
_diffrn_radiation_wavelength 0.71073
_diffrn_reflns_av_R_equivalents 0.0374
_diffrn_reflns_av_sigmaI/netI 0.1257
_diffrn_reflns_limit_h_max 11
_diffrn_reflns_limit_h_min -12
_diffrn_reflns_limit_k_max 13
_diffrn_reflns_limit_k_min -11
_diffrn_reflns_limit_l_max 15
_diffrn_reflns_limit_l_min -14
_diffrn_reflns_number 8316
_diffrn_reflns_theta_full 25.03
_diffrn_reflns_theta_max 25.03
_diffrn_reflns_theta_min 2.90
_exptl_absorpt_coefficient_mu 0.868
_exptl_absorpt_correction_T_max 0.8736
_exptl_absorpt_correction_T_min 0.8455
_exptl_absorpt_correction_type multi-scan
_exptl_crystal_colour colorless
_exptl_crystal_density_diffrn 1.595
_exptl_crystal_density_method 'not measured'
_exptl_crystal_description block
_exptl_crystal_F_000 644
_exptl_crystal_size_max 0.20
_exptl_crystal_size_mid 0.18
_exptl_crystal_size_min 0.16
_refine_diff_density_max 0.347
_refine_diff_density_min -0.451
_refine_diff_density_rms 0.061
_refine_ls_extinction_method none
_refine_ls_goodness_of_fit_ref 0.641
_refine_ls_hydrogen_treatment constr
_refine_ls_matrix_type full
_refine_ls_number_parameters 370
_refine_ls_number_reflns 4677
_refine_ls_number_restraints 12
_refine_ls_restrained_S_all 0.646
_refine_ls_R_factor_all 0.0572
_refine_ls_R_factor_gt 0.0305
_refine_ls_shift/su_max 0.001
_refine_ls_shift/su_mean 0.000
_refine_ls_structure_factor_coef Fsqd
_refine_ls_weighting_details 'calc w=1/[\s^2^(Fo^2^)+(0.0000P)^2^+0.0000P] where P=(Fo^2^+2Fc^2^)/3'
_refine_ls_weighting_scheme calc
_refine_ls_wR_factor_gt 0.0361
_refine_ls_wR_factor_ref 0.0381
_reflns_number_gt 3067
_reflns_number_total 4677
_reflns_threshold_expression >2\s(I)
_cod_data_source_file cg3000526_si_002.cif
_cod_data_source_block Compound-3
_cod_original_cell_volume 1330.15(14)
_cod_original_sg_symbol_Hall -p1
_cod_original_sg_symbol_H-M p-1
_cod_database_code 4505993

loop_
_symmetry_equiv_pos_as_xyz
'x, y, z'
'-x, -y, -z'

loop_
_atom_site_label
_atom_site_type_symbol
_atom_site_fract_x
_atom_site_fract_y
_atom_site_fract_z
_atom_site_U_iso_or_equiv
_atom_site_adp_type
_atom_site_occupancy
_atom_site_symmetry_multiplicity
_atom_site_calc_flag
_atom_site_refinement_flags
Cd1 Cd 0.57766(2) -0.13346(3) 0.51121(2) 0.02780(7) Uani 1 1 d .
C1 C 0.3165(3) -0.1205(3) 0.2950(3) 0.0335(8) Uani 1 1 d U
C2 C 0.2193(3) -0.2026(3) 0.1831(2) 0.0274(8) Uani 1 1 d .
C3 C 0.2623(3) -0.3052(3) 0.1253(2) 0.0349(8) Uani 1 1 d .
H3 H 0.3505 -0.3227 0.1546 0.042 Uiso 1 1 calc R
C4 C 0.1728(3) -0.3822(3) 0.0226(3) 0.0408(9) Uani 1 1 d .
H4 H 0.2020 -0.4498 -0.0180 0.049 Uiso 1 1 calc R
C5 C 0.0418(3) -0.3578(3) -0.0181(2) 0.0349(8) Uani 1 1 d .
H5 H -0.0182 -0.4100 -0.0859 0.042 Uiso 1 1 calc R
C6 C -0.0022(3) -0.2571(3) 0.0399(2) 0.0337(8) Uani 1 1 d .
C7 C 0.0872(3) -0.1775(3) 0.1408(2) 0.0307(8) Uani 1 1 d .
H7 H 0.0585 -0.1082 0.1793 0.037 Uiso 1 1 calc R
C8 C -0.1824(3) -0.1331(3) 0.0399(3) 0.0420(9) Uani 1 1 d .
H8A H -0.1221 -0.0610 0.0398 0.050 Uiso 1 1 calc R
H8B H -0.1793 -0.1279 0.1180 0.050 Uiso 1 1 calc R
C9 C -0.3285(3) -0.1356(3) -0.0304(2) 0.0335(8) Uani 1 1 d .
C10 C -0.3604(3) -0.0444(3) -0.0838(2) 0.0365(9) Uani 1 1 d .
H10 H -0.2904 0.0193 -0.0766 0.044 Uiso 1 1 calc R
C11 C -0.4946(3) -0.0449(3) -0.1482(2) 0.0323(8) Uani 1 1 d .
H11 H -0.5140 0.0195 -0.1815 0.039 Uiso 1 1 calc R
C12 C -0.6001(3) -0.1407(3) -0.1634(2) 0.0290(8) Uani 1 1 d .
C13 C -0.5688(3) -0.2316(3) -0.1090(3) 0.0387(9) Uani 1 1 d .
H13 H -0.6385 -0.2957 -0.1168 0.046 Uiso 1 1 calc R
C14 C -0.4340(3) -0.2289(3) -0.0425(2) 0.0408(9) Uani 1 1 d .
H14 H -0.4150 -0.2907 -0.0057 0.049 Uiso 1 1 calc R
C15 C -0.7461(3) -0.1411(3) -0.2313(2) 0.0303(8) Uani 1 1 d .
C16 C -0.8529(3) -0.1731(3) -0.1886(2) 0.0378(9) Uani 1 1 d .
H16 H -0.8313 -0.1966 -0.1212 0.045 Uiso 1 1 calc R
C17 C -0.9896(3) -0.1708(3) -0.2429(3) 0.0441(10) Uani 1 1 d .
H17 H -1.0591 -0.1929 -0.2127 0.053 Uiso 1 1 calc R
C18 C -1.0221(3) -0.1357(3) -0.3419(3) 0.0485(10) Uani 1 1 d .
H18 H -1.1140 -0.1336 -0.3792 0.058 Uiso 1 1 calc R
C19 C -0.9191(3) -0.1036(3) -0.3866(3) 0.0376(8) Uani 1 1 d .
H19 H -0.9418 -0.0787 -0.4532 0.045 Uiso 1 1 calc R
C20 C -0.7810(3) -0.1081(3) -0.3328(2) 0.0277(8) Uani 1 1 d .
C21 C -0.6781(3) -0.0807(3) -0.3963(2) 0.0333(8) Uani 1 1 d .
C22 C 0.7270(4) -0.2587(3) 0.3094(3) 0.0638(11) Uani 1 1 d .
H22 H 0.7017 -0.1908 0.2832 0.077 Uiso 1 1 calc R
C23 C 0.7979(4) -0.3384(4) 0.2519(3) 0.0777(13) Uani 1 1 d .
H23 H 0.8198 -0.3234 0.1891 0.093 Uiso 1 1 calc R
C24 C 0.8348(4) -0.4386(4) 0.2887(3) 0.0622(11) Uani 1 1 d .
H24 H 0.8826 -0.4923 0.2513 0.075 Uiso 1 1 calc R
C25 C 0.8012(3) -0.4609(3) 0.3819(3) 0.0417(9) Uani 1 1 d .
C26 C 0.8347(3) -0.5644(3) 0.4244(3) 0.0510(11) Uani 1 1 d .
H26 H 0.8838 -0.6197 0.3902 0.061 Uiso 1 1 calc R
C27 C 0.7963(3) -0.5836(3) 0.5135(3) 0.0501(10) Uani 1 1 d .
H27 H 0.8165 -0.6534 0.5383 0.060 Uiso 1 1 calc R
C28 C 0.7253(3) -0.4986(3) 0.5701(3) 0.0417(7) Uani 1 1 d U
C29 C 0.6840(3) -0.5151(3) 0.6621(3) 0.0473(7) Uani 1 1 d U
H29 H 0.7007 -0.5849 0.6880 0.057 Uiso 1 1 calc R
C30 C 0.6192(4) -0.4294(3) 0.7141(3) 0.0579(11) Uani 1 1 d .
H30 H 0.5920 -0.4394 0.7762 0.070 Uiso 1 1 calc R
C31 C 0.5937(3) -0.3256(3) 0.6733(3) 0.0469(9) Uani 1 1 d .
H31 H 0.5502 -0.2670 0.7103 0.056 Uiso 1 1 calc R
C32 C 0.6933(3) -0.3936(3) 0.5325(3) 0.0298(8) Uani 1 1 d .
C33 C 0.7293(3) -0.3756(3) 0.4344(3) 0.0329(8) Uani 1 1 d .
N1 N 0.6286(2) -0.3069(2) 0.5844(2) 0.0338(7) Uani 1 1 d .
N2 N 0.6938(3) -0.2748(2) 0.3998(2) 0.0401(7) Uani 1 1 d .
O1 O 0.4096(2) -0.1696(2) 0.34607(17) 0.0550(7) Uani 1 1 d U
O2 O 0.29616(19) -0.0103(2) 0.32532(16) 0.0438(6) Uani 1 1 d .
O3 O -0.13693(19) -0.2439(2) -0.00753(17) 0.0483(6) Uani 1 1 d .
O4 O -0.59250(19) -0.1510(2) -0.40561(17) 0.0421(6) Uani 1 1 d .
O5 O -0.6934(2) 0.0099(2) -0.4358(2) 0.0593(7) Uani 1 1 d .

loop_
_atom_site_aniso_label
_atom_site_aniso_U_11
_atom_site_aniso_U_22
_atom_site_aniso_U_33
_atom_site_aniso_U_23
_atom_site_aniso_U_13
_atom_site_aniso_U_12
Cd1 0.02660(12) 0.02946(13) 0.02764(13) 0.00999(10) 0.00513(9) 0.00980(10)
C1 0.0297(18) 0.045(2) 0.0267(19) 0.0103(18) 0.0104(16) 0.0026(18)
C2 0.0269(17) 0.034(2) 0.0253(18) 0.0153(15) 0.0079(15) 0.0046(15)
C3 0.0316(17) 0.043(2) 0.0331(19) 0.0168(17) 0.0082(15) 0.0089(16)
C4 0.045(2) 0.037(2) 0.040(2) 0.0037(17) 0.0166(17) 0.0127(17)
C5 0.0379(19) 0.032(2) 0.0305(19) 0.0059(16) 0.0061(16) 0.0014(17)
C6 0.0261(17) 0.038(2) 0.034(2) 0.0104(16) 0.0041(15) 0.0030(16)
C7 0.0292(17) 0.0297(19) 0.0302(18) 0.0079(15) 0.0043(15) 0.0047(15)
C8 0.0367(18) 0.045(2) 0.039(2) 0.0108(18) 0.0009(16) 0.0113(17)
C9 0.0264(17) 0.043(2) 0.0261(19) 0.0078(16) 0.0021(15) 0.0034(17)
C10 0.0289(18) 0.043(2) 0.0327(19) 0.0118(17) 0.0028(16) -0.0004(17)
C11 0.0331(18) 0.0358(19) 0.0266(18) 0.0105(15) 0.0055(15) 0.0049(16)
C12 0.0271(17) 0.040(2) 0.0225(17) 0.0105(16) 0.0113(14) 0.0049(16)
C13 0.0337(19) 0.044(2) 0.040(2) 0.0181(18) 0.0082(17) 0.0056(17)
C14 0.0411(19) 0.046(2) 0.039(2) 0.0239(17) 0.0073(17) 0.0116(18)
C15 0.0293(17) 0.0324(19) 0.0304(19) 0.0063(16) 0.0128(16) 0.0067(15)
C16 0.0310(18) 0.045(2) 0.038(2) 0.0114(17) 0.0129(16) 0.0030(16)
C17 0.0290(19) 0.051(2) 0.053(2) 0.009(2) 0.0187(18) 0.0036(17)
C18 0.0227(17) 0.053(2) 0.063(3) 0.009(2) 0.0083(18) 0.0083(17)
C19 0.0300(18) 0.040(2) 0.041(2) 0.0157(17) 0.0030(16) 0.0094(16)
C20 0.0210(16) 0.0260(18) 0.0343(19) 0.0066(15) 0.0070(15) 0.0031(14)
C21 0.0274(18) 0.039(2) 0.0276(19) 0.0082(17) 0.0002(16) 0.0027(17)
C22 0.102(3) 0.054(3) 0.062(3) 0.032(2) 0.045(3) 0.037(2)
C23 0.127(4) 0.073(3) 0.069(3) 0.031(3) 0.070(3) 0.043(3)
C24 0.081(3) 0.055(3) 0.068(3) 0.014(2) 0.048(2) 0.032(2)
C25 0.041(2) 0.033(2) 0.047(2) 0.0017(19) 0.0126(18) 0.0074(17)
C26 0.056(2) 0.028(2) 0.067(3) 0.000(2) 0.024(2) 0.0171(19)
C27 0.060(2) 0.029(2) 0.059(3) 0.0143(19) 0.011(2) 0.0164(18)
C28 0.0570(16) 0.0285(15) 0.0455(17) 0.0168(14) 0.0174(14) 0.0127(13)
C29 0.0624(16) 0.0320(15) 0.0498(17) 0.0162(14) 0.0143(14) 0.0148(14)
C30 0.094(3) 0.049(3) 0.051(2) 0.025(2) 0.041(2) 0.026(2)
C31 0.067(2) 0.040(2) 0.045(2) 0.0179(19) 0.025(2) 0.0236(19)
C32 0.0269(17) 0.026(2) 0.029(2) -0.0006(16) 0.0024(15) 0.0013(16)
C33 0.0344(18) 0.0276(19) 0.034(2) 0.0060(16) 0.0081(16) 0.0043(16)
N1 0.0418(15) 0.0324(16) 0.0302(16) 0.0100(13) 0.0130(13) 0.0104(13)
N2 0.0543(18) 0.0378(18) 0.0391(18) 0.0218(15) 0.0184(15) 0.0188(15)
O1 0.0496(14) 0.0692(17) 0.0335(14) 0.0081(12) -0.0091(11) 0.0293(13)
O2 0.0418(13) 0.0384(14) 0.0363(13) 0.0044(12) -0.0051(11) -0.0003(12)
O3 0.0325(12) 0.0446(15) 0.0487(15) -0.0029(12) -0.0061(11) 0.0102(11)
O4 0.0311(12) 0.0588(16) 0.0494(15) 0.0280(13) 0.0183(11) 0.0171(12)
O5 0.0840(18) 0.0477(16) 0.0745(17) 0.0375(14) 0.0469(15) 0.0257(14)

loop_
_atom_type_symbol
_atom_type_description
_atom_type_scat_dispersion_real
_atom_type_scat_dispersion_imag
_atom_type_scat_source
C C 0.0033 0.0016 'International Tables Vol C Tables 4.2.6.8 and 6.1.1.4'
H H 0.0000 0.0000 'International Tables Vol C Tables 4.2.6.8 and 6.1.1.4'
N N 0.0061 0.0033 'International Tables Vol C Tables 4.2.6.8 and 6.1.1.4'
O O 0.0106 0.0060 'International Tables Vol C Tables 4.2.6.8 and 6.1.1.4'
Cd Cd -0.8075 1.2024 'International Tables Vol C Tables 4.2.6.8 and 6.1.1.4'

loop_
_geom_angle_atom_site_label_1
_geom_angle_atom_site_label_2
_geom_angle_atom_site_label_3
_geom_angle
_geom_angle_site_symmetry_1
_geom_angle_site_symmetry_3
O1 Cd1 O2 145.94(8) . 2_656
O1 Cd1 O4 87.37(8) . 1_656
O2 Cd1 O4 87.46(7) 2_656 1_656
O1 Cd1 O5 84.13(9) . 2
O2 Cd1 O5 81.31(8) 2_656 2
O4 Cd1 O5 145.48(8) 1_656 2
O1 Cd1 N1 117.71(8) . .
O2 Cd1 N1 94.31(8) 2_656 .
O4 Cd1 N1 79.42(9) 1_656 .
O5 Cd1 N1 133.68(9) 2 .
O1 Cd1 N2 85.01(9) . .
O2 Cd1 N2 120.22(8) 2_656 .
O4 Cd1 N2 137.20(8) 1_656 .
O5 Cd1 N2 75.26(9) 2 .
N1 Cd1 N2 67.42(9) . .
O1 C1 O2 127.2(3) . .
O1 C1 C2 115.9(3) . .
O2 C1 C2 116.9(3) . .
C3 C2 C7 120.3(3) . .
C3 C2 C1 119.3(3) . .
C7 C2 C1 120.4(3) . .
C2 C3 C4 119.7(3) . .
C2 C3 H3 120.2 . .
C4 C3 H3 120.2 . .
C5 C4 C3 119.7(3) . .
C5 C4 H4 120.1 . .
C3 C4 H4 120.1 . .
C4 C5 C6 120.8(3) . .
C4 C5 H5 119.6 . .
C6 C5 H5 119.6 . .
O3 C6 C5 115.6(3) . .
O3 C6 C7 124.3(3) . .
C5 C6 C7 120.1(3) . .
C2 C7 C6 119.3(3) . .
C2 C7 H7 120.3 . .
C6 C7 H7 120.3 . .
O3 C8 C9 108.5(2) . .
O3 C8 H8A 110.0 . .
C9 C8 H8A 110.0 . .
O3 C8 H8B 110.0 . .
C9 C8 H8B 110.0 . .
H8A C8 H8B 108.4 . .
C10 C9 C14 118.2(3) . .
C10 C9 C8 120.8(3) . .
C14 C9 C8 121.1(3) . .
C9 C10 C11 121.4(3) . .
C9 C10 H10 119.3 . .
C11 C10 H10 119.3 . .
C10 C11 C12 120.5(3) . .
C10 C11 H11 119.7 . .
C12 C11 H11 119.7 . .
C13 C12 C11 118.1(3) . .
C13 C12 C15 120.8(2) . .
C11 C12 C15 121.0(3) . .
C12 C13 C14 120.9(3) . .
C12 C13 H13 119.5 . .
C14 C13 H13 119.5 . .
C9 C14 C13 120.8(3) . .
C9 C14 H14 119.6 . .
C13 C14 H14 119.6 . .
C20 C15 C16 118.0(3) . .
C20 C15 C12 123.8(2) . .
C16 C15 C12 118.2(3) . .
C17 C16 C15 122.1(3) . .
C17 C16 H16 118.9 . .
C15 C16 H16 118.9 . .
C18 C17 C16 119.2(3) . .
C18 C17 H17 120.4 . .
C16 C17 H17 120.4 . .
C17 C18 C19 120.2(3) . .
C17 C18 H18 119.9 . .
C19 C18 H18 119.9 . .
C18 C19 C20 120.6(3) . .
C18 C19 H19 119.7 . .
C20 C19 H19 119.7 . .
C15 C20 C19 119.8(3) . .
C15 C20 C21 124.6(3) . .
C19 C20 C21 115.5(3) . .
O4 C21 O5 126.9(3) . .
O4 C21 C20 118.1(3) . .
O5 C21 C20 114.9(3) . .
N2 C22 C23 123.2(4) . .
N2 C22 H22 118.4 . .
C23 C22 H22 118.4 . .
C24 C23 C22 119.1(4) . .
C24 C23 H23 120.4 . .
C22 C23 H23 120.4 . .
C23 C24 C25 120.1(4) . .
C23 C24 H24 119.9 . .
C25 C24 H24 119.9 . .
C24 C25 C33 116.8(4) . .
C24 C25 C26 123.3(4) . .
C33 C25 C26 119.9(3) . .
C27 C26 C25 120.9(4) . .
C27 C26 H26 119.5 . .
C25 C26 H26 119.5 . .
C26 C27 C28 120.9(3) . .
C26 C27 H27 119.5 . .
C28 C27 H27 119.5 . .
C29 C28 C32 117.4(3) . .
C29 C28 C27 122.7(3) . .
C32 C28 C27 119.9(3) . .
C30 C29 C28 119.9(3) . .
C30 C29 H29 120.0 . .
C28 C29 H29 120.0 . .
C29 C30 C31 119.3(3) . .
C29 C30 H30 120.4 . .
C31 C30 H30 120.4 . .
N1 C31 C30 123.2(3) . .
N1 C31 H31 118.4 . .
C30 C31 H31 118.4 . .
N1 C32 C28 123.0(3) . .
N1 C32 C33 117.7(3) . .
C28 C32 C33 119.3(3) . .
N2 C33 C25 123.7(3) . .
N2 C33 C32 117.2(3) . .
C25 C33 C32 119.0(3) . .
C31 N1 C32 117.2(3) . .
C31 N1 Cd1 123.0(2) . .
C32 N1 Cd1 119.8(2) . .
C22 N2 C33 117.0(3) . .
C22 N2 Cd1 125.2(3) . .
C33 N2 Cd1 117.7(2) . .
C1 O1 Cd1 141.4(2) . .
C1 O2 Cd1 125.1(2) . 2_656
C6 O3 C8 118.0(2) . .
C21 O4 Cd1 127.0(2) . 1_454
C21 O5 Cd1 139.2(2) . 2

loop_
_geom_bond_atom_site_label_1
_geom_bond_atom_site_label_2
_geom_bond_distance
_geom_bond_site_symmetry_2
Cd1 O1 2.235(2) .
Cd1 O2 2.2652(18) 2_656
Cd1 O4 2.2715(19) 1_656
Cd1 O5 2.272(2) 2
Cd1 N1 2.385(3) .
Cd1 N2 2.463(3) .
C1 O1 1.244(4) .
C1 O2 1.255(4) .
C1 C2 1.513(4) .
C2 C3 1.383(4) .
C2 C7 1.383(4) .
C3 C4 1.396(3) .
C3 H3 0.9300 .
C4 C5 1.367(4) .
C4 H4 0.9300 .
C5 C6 1.374(4) .
C5 H5 0.9300 .
C6 O3 1.373(3) .
C6 C7 1.392(3) .
C7 H7 0.9300 .
C8 O3 1.419(3) .
C8 C9 1.503(4) .
C8 H8A 0.9700 .
C8 H8B 0.9700 .
C9 C10 1.372(4) .
C9 C14 1.377(3) .
C10 C11 1.383(4) .
C10 H10 0.9300 .
C11 C12 1.385(3) .
C11 H11 0.9300 .
C12 C13 1.375(4) .
C12 C15 1.497(4) .
C13 C14 1.392(4) .
C13 H13 0.9300 .
C14 H14 0.9300 .
C15 C20 1.388(4) .
C15 C16 1.392(3) .
C16 C17 1.377(4) .
C16 H16 0.9300 .
C17 C18 1.370(4) .
C17 H17 0.9300 .
C18 C19 1.376(4) .
C18 H18 0.9300 .
C19 C20 1.394(4) .
C19 H19 0.9300 .
C20 C21 1.533(4) .
C21 O4 1.234(4) .
C21 O5 1.240(4) .
C22 N2 1.326(4) .
C22 C23 1.392(5) .
C22 H22 0.9300 .
C23 C24 1.360(5) .
C23 H23 0.9300 .
C24 C25 1.385(4) .
C24 H24 0.9300 .
C25 C33 1.406(4) .
C25 C26 1.423(5) .
C26 C27 1.347(4) .
C26 H26 0.9300 .
C27 C28 1.421(4) .
C27 H27 0.9300 .
C28 C29 1.388(4) .
C28 C32 1.405(4) .
C29 C30 1.356(4) .
C29 H29 0.9300 .
C30 C31 1.398(4) .
C30 H30 0.9300 .
C31 N1 1.325(4) .
C31 H31 0.9300 .
C32 N1 1.361(4) .
C32 C33 1.440(4) .
C33 N2 1.350(4) .
O2 Cd1 2.2652(18) 2_656
O4 Cd1 2.2715(19) 1_454
O5 Cd1 2.272(2) 2

loop_
_geom_torsion_atom_site_label_1
_geom_torsion_atom_site_label_2
_geom_torsion_atom_site_label_3
_geom_torsion_atom_site_label_4
_geom_torsion
_geom_torsion_site_symmetry_1
_geom_torsion_site_symmetry_4
O1 C1 C2 C3 -22.0(4) . .
O2 C1 C2 C3 156.9(3) . .
O1 C1 C2 C7 156.0(3) . .
O2 C1 C2 C7 -25.1(4) . .
C7 C2 C3 C4 1.3(4) . .
C1 C2 C3 C4 179.3(2) . .
C2 C3 C4 C5 -2.0(4) . .
C3 C4 C5 C6 1.0(5) . .
C4 C5 C6 O3 -178.3(3) . .
C4 C5 C6 C7 0.7(5) . .
C3 C2 C7 C6 0.5(4) . .
C1 C2 C7 C6 -177.5(2) . .
O3 C6 C7 C2 177.4(3) . .
C5 C6 C7 C2 -1.5(4) . .
O3 C8 C9 C10 -120.2(3) . .
O3 C8 C9 C14 60.2(4) . .
C14 C9 C10 C11 0.0(5) . .
C8 C9 C10 C11 -179.6(3) . .
C9 C10 C11 C12 -2.1(4) . .
C10 C11 C12 C13 2.7(4) . .
C10 C11 C12 C15 179.0(3) . .
C11 C12 C13 C14 -1.4(4) . .
C15 C12 C13 C14 -177.6(2) . .
C10 C9 C14 C13 1.3(4) . .
C8 C9 C14 C13 -179.1(3) . .
C12 C13 C14 C9 -0.6(5) . .
C13 C12 C15 C20 -142.2(3) . .
C11 C12 C15 C20 41.7(4) . .
C13 C12 C15 C16 39.8(4) . .
C11 C12 C15 C16 -136.4(3) . .
C20 C15 C16 C17 -1.0(4) . .
C12 C15 C16 C17 177.2(3) . .
C15 C16 C17 C18 -0.2(5) . .
C16 C17 C18 C19 0.2(5) . .
C17 C18 C19 C20 1.0(5) . .
C16 C15 C20 C19 2.2(4) . .
C12 C15 C20 C19 -175.9(3) . .
C16 C15 C20 C21 -174.8(3) . .
C12 C15 C20 C21 7.1(4) . .
C18 C19 C20 C15 -2.2(4) . .
C18 C19 C20 C21 175.1(3) . .
C15 C20 C21 O4 43.7(4) . .
C19 C20 C21 O4 -133.5(3) . .
C15 C20 C21 O5 -138.2(3) . .
C19 C20 C21 O5 44.7(4) . .
N2 C22 C23 C24 0.5(6) . .
C22 C23 C24 C25 0.4(6) . .
C23 C24 C25 C33 -0.2(5) . .
C23 C24 C25 C26 179.2(3) . .
C24 C25 C26 C27 -178.2(3) . .
C33 C25 C26 C27 1.2(5) . .
C25 C26 C27 C28 -2.2(5) . .
C26 C27 C28 C29 180.0(3) . .
C26 C27 C28 C32 0.6(4) . .
C32 C28 C29 C30 -2.0(4) . .
C27 C28 C29 C30 178.6(3) . .
C28 C29 C30 C31 0.6(5) . .
C29 C30 C31 N1 0.7(5) . .
C29 C28 C32 N1 2.3(4) . .
C27 C28 C32 N1 -178.3(2) . .
C29 C28 C32 C33 -177.5(2) . .
C27 C28 C32 C33 1.9(4) . .
C24 C25 C33 N2 -0.8(4) . .
C26 C25 C33 N2 179.8(3) . .
C24 C25 C33 C32 -179.3(2) . .
C26 C25 C33 C32 1.3(4) . .
N1 C32 C33 N2 -1.2(4) . .
C28 C32 C33 N2 178.6(3) . .
N1 C32 C33 C25 177.4(2) . .
C28 C32 C33 C25 -2.8(4) . .
C30 C31 N1 C32 -0.6(4) . .
C30 C31 N1 Cd1 177.8(2) . .
C28 C32 N1 C31 -1.0(4) . .
C33 C32 N1 C31 178.8(2) . .
C28 C32 N1 Cd1 -179.4(2) . .
C33 C32 N1 Cd1 0.4(3) . .
O1 Cd1 N1 C31 -107.0(2) . .
O2 Cd1 N1 C31 60.9(2) 2_656 .
O4 Cd1 N1 C31 -25.7(2) 1_656 .
O5 Cd1 N1 C31 143.0(2) 2 .
N2 Cd1 N1 C31 -178.1(2) . .
O1 Cd1 N1 C32 71.2(2) . .
O2 Cd1 N1 C32 -120.82(18) 2_656 .
O4 Cd1 N1 C32 152.58(19) 1_656 .
O5 Cd1 N1 C32 -38.7(2) 2 .
N2 Cd1 N1 C32 0.20(17) . .
C23 C22 N2 C33 -1.4(5) . .
C23 C22 N2 Cd1 177.2(3) . .
C25 C33 N2 C22 1.5(4) . .
C32 C33 N2 C22 -179.9(2) . .
C25 C33 N2 Cd1 -177.15(19) . .
C32 C33 N2 Cd1 1.4(3) . .
O1 Cd1 N2 C22 57.8(3) . .
O2 Cd1 N2 C22 -97.9(3) 2_656 .
O4 Cd1 N2 C22 138.5(2) 1_656 .
O5 Cd1 N2 C22 -27.4(2) 2 .
N1 Cd1 N2 C22 -179.4(3) . .
O1 Cd1 N2 C33 -123.6(2) . .
O2 Cd1 N2 C33 80.6(2) 2_656 .
O4 Cd1 N2 C33 -43.0(3) 1_656 .
O5 Cd1 N2 C33 151.1(2) 2 .
N1 Cd1 N2 C33 -0.85(19) . .
O2 C1 O1 Cd1 8.6(6) . .
C2 C1 O1 Cd1 -172.7(2) . .
O2 Cd1 O1 C1 -11.7(4) 2_656 .
O4 Cd1 O1 C1 69.8(3) 1_656 .
O5 Cd1 O1 C1 -76.7(3) 2 .
N1 Cd1 O1 C1 146.5(3) . .
N2 Cd1 O1 C1 -152.3(3) . .
O1 C1 O2 Cd1 -2.0(4) . 2_656
C2 C1 O2 Cd1 179.26(15) . 2_656
C5 C6 O3 C8 -171.8(3) . .
C7 C6 O3 C8 9.3(4) . .
C9 C8 O3 C6 176.0(2) . .
O5 C21 O4 Cd1 4.2(4) . 1_454
C20 C21 O4 Cd1 -177.86(15) . 1_454
O4 C21 O5 Cd1 -14.9(5) . 2
C20 C21 O5 Cd1 167.1(2) . 2
